data_2239384
loop_
_publ_author_name
'Moreno-Fuquen, Rodolfo'
'Hernandez, Geraldine'
'Kennedy, Alan R.'

_publ_section_title
;
 4-Formyl-2-nitrophenyl benzoate
;
_journal_coeditor_code HG5380
_journal_issue 3
_journal_name_full 'Acta Crystallographica Section E'
_journal_page_first o268
_journal_paper_doi 10.1107/S1600536814002694
_journal_volume 70
_journal_year 2014
_chemical_formula_iupac 'C14 H9 N O5'
_chemical_formula_moiety 'C14 H9 N O5'
_chemical_formula_sum 'C14 H9 N O5'
_chemical_formula_weight 271.22
_chemical_melting_point 457.0(10)
_chemical_name_common '4-formyl-2-nitrophenyl benzoate'
_chemical_name_systematic
;
4-Formyl-2-nitrophenyl benzoate
;
_space_group_IT_number 14
_symmetry_cell_setting monoclinic
_symmetry_space_group_name_Hall '-P 2ybc'
_symmetry_space_group_name_H-M 'P 1 21/c 1'
_atom_sites_solution_hydrogens geom
_atom_sites_solution_primary direct
_atom_sites_solution_secondary difmap
_audit_creation_method SHELXL-97
_cell_angle_alpha 90.00
_cell_angle_beta 94.979(9)
_cell_angle_gamma 90.00
_cell_formula_units_Z 4
_cell_length_a 11.3478(11)
_cell_length_b 3.7101(5)
_cell_length_c 27.723(2)
_cell_measurement_reflns_used 977
_cell_measurement_temperature 123
_cell_measurement_theta_max 73.2798
_cell_measurement_theta_min 3.907
_cell_volume 1162.8(2)
_computing_cell_refinement 'CrysAlis PRO (Agilent, 2010)'
_computing_data_collection 'CrysAlis PRO (Agilent, 2010)'
_computing_data_reduction 'CrysAlis PRO (Agilent, 2010)'
_computing_molecular_graphics 'ORTEP-3 for Windows (Farrugia, 2012) and Mercury (Macrae <i>et al.</i>, 2006)'
_computing_publication_material 'WinGX (Farrugia, 2012)'
_computing_structure_refinement 'SHELXL97 (Sheldrick, 2008)'
_computing_structure_solution 'SHELXS97 (Sheldrick, 2008)'
_diffrn_ambient_temperature 123
_diffrn_measured_fraction_theta_full 0.995
_diffrn_measured_fraction_theta_max 0.995
_diffrn_measurement_device_type 'Oxford Diffraction Xcalibur E'
_diffrn_measurement_method 'omega scans'
_diffrn_radiation_monochromator graphite
_diffrn_radiation_source 'fine-focus sealed tube'
_diffrn_radiation_type CuK\a
_diffrn_radiation_wavelength 1.54180
_diffrn_reflns_av_R_equivalents 0.0485
_diffrn_reflns_av_sigmaI/netI 0.0791
_diffrn_reflns_limit_h_max 13
_diffrn_reflns_limit_h_min -10
_diffrn_reflns_limit_k_max 4
_diffrn_reflns_limit_k_min -4
_diffrn_reflns_limit_l_max 33
_diffrn_reflns_limit_l_min -33
_diffrn_reflns_number 4231
_diffrn_reflns_theta_full 69.98
_diffrn_reflns_theta_max 69.98
_diffrn_reflns_theta_min 3.91
_diffrn_standards_decay_% 0
_diffrn_standards_interval_time 120
_diffrn_standards_number 0
_exptl_absorpt_coefficient_mu 1.017
_exptl_absorpt_correction_T_max 1.000
_exptl_absorpt_correction_T_min 0.8125
_exptl_absorpt_correction_type multi-scan
_exptl_absorpt_process_details
;
(CrysAlis PRO; Agilent, 2010)
;
_exptl_crystal_colour colourless
_exptl_crystal_density_diffrn 1.549
_exptl_crystal_density_method 'not measured'
_exptl_crystal_description plate
_exptl_crystal_F_000 560
_exptl_crystal_size_max 0.21
_exptl_crystal_size_mid 0.12
_exptl_crystal_size_min 0.02
_refine_diff_density_max 0.366
_refine_diff_density_min -0.282
_refine_ls_extinction_coef 0.0028(7)
_refine_ls_extinction_expression Fc^*^=kFc[1+0.001xFc^2^\l^3^/sin(2\q)]^-1/4^
_refine_ls_extinction_method 'SHELXL97 (Sheldrick, 2008)'
_refine_ls_goodness_of_fit_ref 0.993
_refine_ls_hydrogen_treatment mixed
_refine_ls_matrix_type full
_refine_ls_number_parameters 186
_refine_ls_number_reflns 2213
_refine_ls_number_restraints 0
_refine_ls_restrained_S_all 0.993
_refine_ls_R_factor_all 0.0979
_refine_ls_R_factor_gt 0.0647
_refine_ls_shift/su_max 0.000
_refine_ls_shift/su_mean 0.000
_refine_ls_structure_factor_coef Fsqd
_refine_ls_weighting_details 'calc w=1/[\s^2^(Fo^2^)+(0.0857P)^2^+0.0000P] where P=(Fo^2^+2Fc^2^)/3'
_refine_ls_weighting_scheme calc
_refine_ls_wR_factor_gt 0.1551
_refine_ls_wR_factor_ref 0.1902
_reflns_number_gt 1403
_reflns_number_total 2213
_reflns_threshold_expression I>2\s(I)
_cod_data_source_file hg5380sup1.cif
_cod_data_source_block I
_cod_original_sg_symbol_H-M 'P 21/c'
_cod_database_code 2239384
_cod_database_fobs_code 2239384

loop_
_symmetry_equiv_pos_as_xyz
'x, y, z'
'-x, y+1/2, -z+1/2'
'-x, -y, -z'
'x, -y-1/2, z-1/2'

loop_
_atom_site_type_symbol
_atom_site_label
_atom_site_fract_x
_atom_site_fract_y
_atom_site_fract_z
_atom_site_U_iso_or_equiv
_atom_site_adp_type
_atom_site_calc_flag
_atom_site_refinement_flags
_atom_site_occupancy
_atom_site_symmetry_multiplicity
O O1 0.89645(19) 0.3296(7) 0.43051(7) 0.0419(7) Uani d . 1 1
O O2 0.73248(18) 0.0150(7) 0.40350(7) 0.0398(6) Uani d . 1 1
O O5 0.8819(2) -0.0584(8) 0.18661(8) 0.0510(8) Uani d . 1 1
O O3 0.5482(2) 0.4580(8) 0.37507(8) 0.0457(7) Uani d . 1 1
O O4 0.46029(19) 0.1854(8) 0.31290(7) 0.0462(7) Uani d . 1 1
N N1 0.5497(2) 0.2761(9) 0.33830(9) 0.0374(7) Uani d . 1 1
C C7 0.8124(3) 0.1534(10) 0.43947(10) 0.0356(8) Uani d . 1 1
C C1 0.7763(3) 0.0601(10) 0.48775(11) 0.0363(8) Uani d . 1 1
C C2 0.6678(3) -0.1079(9) 0.49328(11) 0.0370(8) Uani d . 1 1
H H2 0.6164 -0.1707 0.4657 0.044 Uiso calc R 1 1
C C3 0.6360(3) -0.1820(11) 0.53964(11) 0.0404(8) Uani d . 1 1
H H3 0.5626 -0.2956 0.5439 0.048 Uiso calc R 1 1
C C4 0.7118(3) -0.0895(10) 0.57954(12) 0.0441(9) Uani d . 1 1
H H4 0.6897 -0.1382 0.6112 0.053 Uiso calc R 1 1
C C5 0.8190(3) 0.0722(11) 0.57390(11) 0.0436(9) Uani d . 1 1
H H5 0.8708 0.1306 0.6016 0.052 Uiso calc R 1 1
C C6 0.8514(3) 0.1497(10) 0.52809(11) 0.0393(8) Uani d . 1 1
H H6 0.9249 0.2641 0.5243 0.047 Uiso calc R 1 1
C C8 0.7551(3) 0.0466(10) 0.35567(11) 0.0353(8) Uani d . 1 1
C C9 0.6635(3) 0.1614(10) 0.32282(11) 0.0345(8) Uani d . 1 1
C C10 0.6769(3) 0.1666(10) 0.27316(11) 0.0364(8) Uani d . 1 1
H H10 0.6138 0.2447 0.2508 0.044 Uiso calc R 1 1
C C11 0.7821(3) 0.0577(10) 0.25704(11) 0.0369(8) Uani d . 1 1
C C12 0.8741(3) -0.0597(10) 0.29011(11) 0.0375(8) Uani d . 1 1
H H12 0.9469 -0.1342 0.2788 0.045 Uiso calc R 1 1
C C13 0.8601(3) -0.0684(10) 0.33923(11) 0.0380(8) Uani d . 1 1
H H13 0.9224 -0.1530 0.3615 0.046 Uiso calc R 1 1
C C14 0.7966(3) 0.0616(11) 0.20439(11) 0.0399(9) Uani d . 1 1
H H14 0.731(3) 0.180(10) 0.1847(11) 0.039(9) Uiso d . 1 1

loop_
_atom_site_aniso_label
_atom_site_aniso_U_11
_atom_site_aniso_U_22
_atom_site_aniso_U_33
_atom_site_aniso_U_12
_atom_site_aniso_U_13
_atom_site_aniso_U_23
O1 0.0400(13) 0.0533(16) 0.0313(12) -0.0048(12) -0.0026(10) 0.0012(11)
O2 0.0384(12) 0.0560(16) 0.0233(11) -0.0044(11) -0.0075(9) 0.0031(11)
O5 0.0475(15) 0.072(2) 0.0329(12) 0.0034(14) -0.0016(11) -0.0037(13)
O3 0.0450(14) 0.0584(18) 0.0329(12) -0.0017(12) -0.0009(10) -0.0091(12)
O4 0.0376(13) 0.0667(19) 0.0322(12) 0.0026(12) -0.0085(10) -0.0034(12)
N1 0.0377(15) 0.0472(18) 0.0259(12) 0.0007(13) -0.0056(11) 0.0023(13)
C7 0.0355(17) 0.043(2) 0.0264(15) 0.0041(15) -0.0074(13) -0.0006(15)
C1 0.0355(17) 0.045(2) 0.0271(16) 0.0055(15) -0.0036(13) 0.0026(15)
C2 0.0397(18) 0.041(2) 0.0283(16) 0.0030(15) -0.0070(13) 0.0004(15)
C3 0.0380(17) 0.047(2) 0.0353(17) 0.0033(16) 0.0003(14) 0.0018(16)
C4 0.047(2) 0.054(2) 0.0310(16) 0.0024(18) -0.0013(14) 0.0038(17)
C5 0.0449(19) 0.055(2) 0.0281(16) 0.0046(17) -0.0122(14) -0.0049(16)
C6 0.0365(17) 0.048(2) 0.0320(16) 0.0003(16) -0.0038(13) 0.0022(16)
C8 0.0381(17) 0.0407(19) 0.0258(15) -0.0061(15) -0.0051(13) 0.0036(14)
C9 0.0332(16) 0.0404(19) 0.0285(15) -0.0025(15) -0.0051(12) -0.0003(15)
C10 0.0362(17) 0.044(2) 0.0266(15) -0.0005(16) -0.0091(13) 0.0055(15)
C11 0.0383(18) 0.044(2) 0.0271(15) -0.0036(15) -0.0043(13) -0.0019(15)
C12 0.0363(17) 0.042(2) 0.0333(16) -0.0043(15) -0.0043(13) -0.0043(15)
C13 0.0384(17) 0.044(2) 0.0292(16) -0.0008(15) -0.0087(13) 0.0034(15)
C14 0.0382(18) 0.050(2) 0.0301(17) -0.0024(16) -0.0064(14) 0.0008(16)

loop_
_atom_type_symbol
_atom_type_description
_atom_type_scat_dispersion_real
_atom_type_scat_dispersion_imag
_atom_type_scat_source
O O 0.0492 0.0322 'International Tables Vol C Tables 4.2.6.8 and 6.1.1.4'
N N 0.0311 0.0180 'International Tables Vol C Tables 4.2.6.8 and 6.1.1.4'
C C 0.0181 0.0091 'International Tables Vol C Tables 4.2.6.8 and 6.1.1.4'
H H 0.0000 0.0000 'International Tables Vol C Tables 4.2.6.8 and 6.1.1.4'

loop_
_geom_angle_atom_site_label_1
_geom_angle_atom_site_label_2
_geom_angle_atom_site_label_3
_geom_angle
C8 O2 C7 119.7(3)
O3 N1 O4 123.9(3)
O3 N1 C9 118.8(2)
O4 N1 C9 117.3(3)
O1 C7 O2 122.3(3)
O1 C7 C1 127.2(3)
O2 C7 C1 110.5(3)
C6 C1 C2 120.2(3)
C6 C1 C7 118.4(3)
C2 C1 C7 121.4(3)
C3 C2 C1 119.3(3)
C3 C2 H2 120.3
C1 C2 H2 120.3
C4 C3 C2 119.7(3)
C4 C3 H3 120.1
C2 C3 H3 120.1
C5 C4 C3 120.7(3)
C5 C4 H4 119.6
C3 C4 H4 119.6
C4 C5 C6 120.2(3)
C4 C5 H5 119.9
C6 C5 H5 119.9
C5 C6 C1 119.8(3)
C5 C6 H6 120.1
C1 C6 H6 120.1
O2 C8 C13 122.0(3)
O2 C8 C9 117.8(3)
C13 C8 C9 119.8(3)
C8 C9 C10 120.8(3)
C8 C9 N1 121.9(3)
C10 C9 N1 117.4(3)
C11 C10 C9 119.3(3)
C11 C10 H10 120.4
C9 C10 H10 120.4
C10 C11 C12 120.0(3)
C10 C11 C14 119.5(3)
C12 C11 C14 120.5(3)
C13 C12 C11 120.6(3)
C13 C12 H12 119.7
C11 C12 H12 119.7
C8 C13 C12 119.6(3)
C8 C13 H13 120.2
C12 C13 H13 120.2
O5 C14 C11 124.0(3)
O5 C14 H14 122.0(19)
C11 C14 H14 114.0(19)

loop_
_geom_bond_atom_site_label_1
_geom_bond_atom_site_label_2
_geom_bond_distance
O1 C7 1.200(4)
O2 C8 1.377(4)
O2 C7 1.387(3)
O5 C14 1.208(4)
O3 N1 1.224(3)
O4 N1 1.231(3)
N1 C9 1.459(4)
C7 C1 1.475(4)
C1 C6 1.387(4)
C1 C2 1.399(5)
C2 C3 1.392(4)
C2 H2 0.9500
C3 C4 1.384(4)
C3 H3 0.9500
C4 C5 1.377(5)
C4 H4 0.9500
C5 C6 1.383(5)
C5 H5 0.9500
C6 H6 0.9500
C8 C13 1.380(5)
C8 C9 1.388(4)
C9 C10 1.398(4)
C10 C11 1.372(4)
C10 H10 0.9500
C11 C12 1.398(4)
C11 C14 1.483(4)
C12 C13 1.385(4)
C12 H12 0.9500
C13 H13 0.9500
C14 H14 0.99(3)

loop_
_geom_hbond_atom_site_label_D
_geom_hbond_atom_site_label_H
_geom_hbond_atom_site_label_A
_geom_hbond_site_symmetry_A
_geom_hbond_distance_DH
_geom_hbond_distance_HA
_geom_hbond_distance_DA
_geom_hbond_angle_DHA
C10 H10 O4 2_655 0.95 2.50 3.343(4) 148.0
C12 H12 O5 2_745 0.95 2.62 3.346(4) 133.9

loop_
_geom_torsion_atom_site_label_1
_geom_torsion_atom_site_label_2
_geom_torsion_atom_site_label_3
_geom_torsion_atom_site_label_4
_geom_torsion
C8 O2 C7 O1 6.7(5)
C8 O2 C7 C1 -174.7(3)
O1 C7 C1 C6 -7.0(6)
O2 C7 C1 C6 174.5(3)
O1 C7 C1 C2 171.6(4)
O2 C7 C1 C2 -6.9(5)
C6 C1 C2 C3 0.3(5)
C7 C1 C2 C3 -178.2(3)
C1 C2 C3 C4 -0.1(5)
C2 C3 C4 C5 -0.6(6)
C3 C4 C5 C6 1.1(6)
C4 C5 C6 C1 -0.8(6)
C2 C1 C6 C5 0.1(6)
C7 C1 C6 C5 178.7(3)
C7 O2 C8 C13 53.3(5)
C7 O2 C8 C9 -133.8(3)
O2 C8 C9 C10 -173.9(3)
C13 C8 C9 C10 -0.8(5)
O2 C8 C9 N1 5.3(5)
C13 C8 C9 N1 178.3(3)
O3 N1 C9 C8 40.2(5)
O4 N1 C9 C8 -140.5(3)
O3 N1 C9 C10 -140.6(3)
O4 N1 C9 C10 38.6(5)
C8 C9 C10 C11 -0.2(5)
N1 C9 C10 C11 -179.4(3)
C9 C10 C11 C12 0.5(5)
C9 C10 C11 C14 179.8(3)
C10 C11 C12 C13 0.2(5)
C14 C11 C12 C13 -179.1(3)
O2 C8 C13 C12 174.3(3)
C9 C8 C13 C12 1.6(5)
C11 C12 C13 C8 -1.3(5)
C10 C11 C14 O5 -173.3(4)
C12 C11 C14 O5 5.9(6)
